data_2243213
loop_
_publ_author_name
'Bibila Mayaya Bisseyou, Yvon'
'Ouattara, Mahama'
'Soro, P\'en\'etjiligu\'e Adama'
'Yao-Kakou, R. C. A.'
'Tenon, Abodou Jules'

_publ_section_title
;
 Crystal structure, Hirshfeld surface analysis and contact enrichment
 ratios of
 1-(2,7-dimethylimidazo[1,2-<i>a</i>]pyridin-3-yl)-2-(1,3-dithiolan-2-ylidene)ethanone
 monohydrate
;
_journal_coeditor_code VM2224
_journal_issue 12
_journal_name_full 'Acta Crystallographica Section E'
_journal_page_first 1934
_journal_page_last 1939
_journal_paper_doi 10.1107/S2056989019015755
_journal_volume 75
_journal_year 2019
_chemical_formula_iupac 'C14 H14 N2 O S2, H2O'
_chemical_formula_moiety 'C14 H14 N2 O S2, H2O'
_chemical_formula_sum 'C14 H16 N2 O2 S2'
_chemical_formula_weight 308.41
_chemical_name_systematic
'1-(2,7-Dimethylimidazo[1,2-<i>a</i>]pyridin-3-yl)-2-(1,3-dithiolan-2-ylidene)ethanone monohydrate'
_space_group_crystal_system tetragonal
_space_group_IT_number 110
_space_group_name_Hall 'I 4bw -2c'
_space_group_name_H-M_alt 'I 41 c d'
_atom_sites_solution_hydrogens mixed
_audit_creation_method SHELXL-2014/7
_cell_angle_alpha 90
_cell_angle_beta 90
_cell_angle_gamma 90
_cell_formula_units_Z 16
_cell_length_a 28.3247(7)
_cell_length_b 28.3247(7)
_cell_length_c 7.2820(2)
_cell_measurement_reflns_used 22217
_cell_measurement_temperature 293(2)
_cell_measurement_theta_max 30.024
_cell_measurement_theta_min 1.438
_cell_volume 5842.3(3)
_computing_cell_refinement
;
DENZO/SCALEPACK (Otwinowski & Minor, 1997)
;
_computing_data_collection
;
COLLECT (Nonius, 1997)
;
_computing_data_reduction
;
DENZO/SCALEPACK (Otwinowski & Minor, 1997)
;
_computing_molecular_graphics
;
ORTEP-3 for Windows (Farrugia, 1997), PLATON (Spek, 2009)
and <i>OLEX2</i> (Dolomanov <i>et al.</i>, 2009)
;
_computing_publication_material
;
WinGX (Farrugia, 2012) and publCIF (Westrip, 2010)
;
_computing_structure_refinement
;
SHELXL2014 (Sheldrick, 2015)
;
_computing_structure_solution
;
SHELXS97 (Sheldrick, 2008)
;
_diffrn_ambient_temperature 293(2)
_diffrn_measured_fraction_theta_full 0.996
_diffrn_measured_fraction_theta_max 0.989
_diffrn_measurement_device_type 'Nonius KappaCCD'
_diffrn_measurement_method 'phi and omega scan'
_diffrn_radiation_type MoK\a
_diffrn_radiation_wavelength 0.71073
_diffrn_reflns_av_R_equivalents 0.0443
_diffrn_reflns_av_unetI/netI 0.0327
_diffrn_reflns_limit_h_max 30
_diffrn_reflns_limit_h_min -37
_diffrn_reflns_limit_k_max 37
_diffrn_reflns_limit_k_min -39
_diffrn_reflns_limit_l_max 7
_diffrn_reflns_limit_l_min -9
_diffrn_reflns_number 22803
_diffrn_reflns_theta_full 25.242
_diffrn_reflns_theta_max 30.024
_diffrn_reflns_theta_min 2.034
_exptl_absorpt_coefficient_mu 0.367
_exptl_absorpt_correction_T_max 0.963
_exptl_absorpt_correction_T_min 0.927
_exptl_absorpt_correction_type multi-scan
_exptl_absorpt_process_details
;
(Blessing, 1995)
;
_exptl_crystal_colour brown
_exptl_crystal_density_diffrn 1.403
_exptl_crystal_description parallelepiped
_exptl_crystal_F_000 2592
_exptl_crystal_size_max 0.350
_exptl_crystal_size_mid 0.200
_exptl_crystal_size_min 0.150
_refine_diff_density_max 0.222
_refine_diff_density_min -0.290
_refine_ls_abs_structure_details
;
Flack <i>x</i> determined using 1012 quotients
[(<i>I</i>^+^)-(<i>I</i>^-^)]/[(<i>I</i>^+^)+(<i>I</i>^-^)]
(Parsons <i>et al.</i> 2013)
;
_refine_ls_abs_structure_Flack -0.01(4)
_refine_ls_extinction_coef 0.0024(6)
_refine_ls_extinction_expression Fc^*^=kFc[1+0.001xFc^2^\l^3^/sin(2\q)]^-1/4^
_refine_ls_extinction_method
;
SHELXL2014 (Sheldrick, 2015)
;
_refine_ls_goodness_of_fit_ref 1.041
_refine_ls_hydrogen_treatment mixed
_refine_ls_matrix_type full
_refine_ls_number_parameters 211
_refine_ls_number_reflns 3672
_refine_ls_number_restraints 43
_refine_ls_restrained_S_all 1.037
_refine_ls_R_factor_all 0.0591
_refine_ls_R_factor_gt 0.0360
_refine_ls_shift/su_max 0.001
_refine_ls_shift/su_mean 0.000
_refine_ls_structure_factor_coef Fsqd
_refine_ls_weighting_details 'w=1/[\s^2^(Fo^2^)+(0.0537P)^2^+1.6604P] where P=(Fo^2^+2Fc^2^)/3'
_refine_ls_weighting_scheme calc
_refine_ls_wR_factor_gt 0.0884
_refine_ls_wR_factor_ref 0.1021
_reflns_number_gt 2765
_reflns_number_total 3672
_reflns_threshold_expression 'I > 2\s(I)'
_cod_data_source_file vm2224sup1.cif
_cod_data_source_block I
_cod_database_code 2243213
_shelx_space_group_comment
;
The symmetry employed for this shelxl refinement is uniquely defined
by the following loop, which should always be used as a source of
symmetry information in preference to the above space-group names.
They are only intended as comments.
;
_shelx_estimated_absorpt_t_min 0.882
_shelx_estimated_absorpt_t_max 0.947

loop_
_space_group_symop_operation_xyz
'x, y, z'
'-x, y, z+1/2'
'-x+1/2, -y+1/2, z+1/2'
'x+1/2, -y+1/2, z'
'-y, -x+1/2, z+3/4'
'y+1/2, -x, z+3/4'
'-y, x+1/2, z+1/4'
'y+1/2, x, z+1/4'
'x+1/2, y+1/2, z+1/2'
'-x+1/2, y+1/2, z+1'
'-x+1, -y+1, z+1'
'x+1, -y+1, z+1/2'
'-y+1/2, -x+1, z+5/4'
'y+1, -x+1/2, z+5/4'
'-y+1/2, x+1, z+3/4'
'y+1, x+1/2, z+3/4'

loop_
_atom_site_type_symbol
_atom_site_label
_atom_site_fract_x
_atom_site_fract_y
_atom_site_fract_z
_atom_site_U_iso_or_equiv
_atom_site_adp_type
_atom_site_calc_flag
_atom_site_occupancy
_atom_site_disorder_assembly
_atom_site_disorder_group
S S1 0.38738(2) 0.12434(2) 0.85051(16) 0.0539(2) Uani d 1 . .
S S2 0.39148(2) 0.22768(2) 0.85799(17) 0.0626(2) Uani d 1 . .
O O1 0.47583(6) 0.09202(6) 0.8604(5) 0.0651(6) Uani d 1 . .
N N2 0.57546(6) 0.09070(6) 0.8622(5) 0.0402(4) Uani d 1 . .
N N1 0.62625(6) 0.15130(7) 0.8534(4) 0.0419(4) Uani d 1 . .
C C1 0.58159(8) 0.16831(8) 0.8543(6) 0.0413(5) Uani d 1 . .
C C2 0.62206(7) 0.10414(8) 0.8578(5) 0.0392(5) Uani d 1 . .
C C3 0.65720(8) 0.06930(8) 0.8584(5) 0.0445(5) Uani d 1 . .
H H3 0.6888 0.0781 0.8543 0.053 Uiso calc 1 . .
C C4 0.64537(8) 0.02258(8) 0.8648(6) 0.0474(6) Uani d 1 . .
C C5 0.59688(9) 0.01044(9) 0.8715(6) 0.0559(8) Uani d 1 . .
H H5 0.5883 -0.0212 0.8775 0.067 Uiso calc 1 . .
C C6 0.56270(9) 0.04398(9) 0.8694(7) 0.0539(7) Uani d 1 . .
H H6 0.5310 0.0354 0.8727 0.065 Uiso calc 1 . .
C C7 0.54822(8) 0.13206(7) 0.8609(5) 0.0414(5) Uani d 1 . .
C C8 0.49691(9) 0.13052(7) 0.8601(7) 0.0451(5) Uani d 1 . .
C C9 0.47020(8) 0.17414(8) 0.8611(6) 0.0480(6) Uani d 1 . .
H H9 0.4863 0.2028 0.8650 0.058 Uiso calc 1 . .
C C10 0.42253(8) 0.17425(8) 0.8563(6) 0.0432(5) Uani d 1 . .
C C11A 0.3325(3) 0.1573(3) 0.8856(14) 0.0577(19) Uani d 0.579(14) A 1
H H11A 0.3064 0.1402 0.8309 0.069 Uiso calc 0.579(14) A 1
H H11B 0.3264 0.1604 1.0161 0.069 Uiso calc 0.579(14) A 1
C C12A 0.3362(3) 0.2057(3) 0.7998(15) 0.0585(18) Uani d 0.579(14) A 1
H H12A 0.3115 0.2262 0.8466 0.070 Uiso calc 0.579(14) A 1
H H12B 0.3330 0.2035 0.6674 0.070 Uiso calc 0.579(14) A 1
C C11B 0.3315(4) 0.1526(4) 0.792(2) 0.054(2) Uani d 0.421(14) A 2
H H11C 0.3288 0.1570 0.6607 0.065 Uiso calc 0.421(14) A 2
H H11D 0.3051 0.1337 0.8344 0.065 Uiso calc 0.421(14) A 2
C C12B 0.3324(4) 0.1995(4) 0.8896(19) 0.058(3) Uani d 0.421(14) A 2
H H12C 0.3262 0.1950 1.0194 0.069 Uiso calc 0.421(14) A 2
H H12D 0.3080 0.2199 0.8400 0.069 Uiso calc 0.421(14) A 2
C C13 0.57437(9) 0.22043(8) 0.8531(7) 0.0545(6) Uani d 1 . .
H H13A 0.6044 0.2360 0.8444 0.082 Uiso calc 1 . .
H H13B 0.5589 0.2299 0.9644 0.082 Uiso calc 1 . .
H H13C 0.5552 0.2290 0.7496 0.082 Uiso calc 1 . .
C C14 0.68205(9) -0.01559(9) 0.8647(6) 0.0587(7) Uani d 1 . .
H H14A 0.7128 -0.0017 0.8536 0.088 Uiso calc 1 . .
H H14B 0.6766 -0.0364 0.7629 0.088 Uiso calc 1 . .
H H14C 0.6802 -0.0331 0.9773 0.088 Uiso calc 1 . .
O O2W 0.70594(8) 0.21823(9) 0.8393(5) 0.0750(7) Uani d 1 . .
H H1W 0.7256(13) 0.2168(16) 0.948(4) 0.097(15) Uiso d 1 . .
H H2W 0.6805(13) 0.1956(14) 0.859(9) 0.131(19) Uiso d 1 . .

loop_
_atom_site_aniso_label
_atom_site_aniso_U_11
_atom_site_aniso_U_22
_atom_site_aniso_U_33
_atom_site_aniso_U_12
_atom_site_aniso_U_13
_atom_site_aniso_U_23
S1 0.0382(3) 0.0429(3) 0.0806(5) 0.0006(2) 0.0015(4) 0.0037(5)
S2 0.0479(4) 0.0417(3) 0.0982(6) 0.0122(3) -0.0040(5) 0.0009(5)
O1 0.0367(9) 0.0391(9) 0.1197(18) -0.0002(7) -0.0006(14) -0.0017(14)
N2 0.0334(9) 0.0334(9) 0.0539(11) 0.0013(7) -0.0004(12) -0.0002(12)
N1 0.0379(10) 0.0359(10) 0.0518(11) -0.0018(7) -0.0011(13) 0.0002(13)
C1 0.0394(12) 0.0370(11) 0.0474(13) -0.0004(9) -0.0002(16) 0.0010(15)
C2 0.0327(11) 0.0389(11) 0.0460(13) -0.0011(8) -0.0006(14) -0.0010(15)
C3 0.0341(11) 0.0439(12) 0.0555(14) 0.0026(9) 0.0009(14) -0.0031(15)
C4 0.0396(12) 0.0434(12) 0.0591(16) 0.0080(9) -0.0002(16) -0.0025(15)
C5 0.0454(13) 0.0365(13) 0.086(2) 0.0029(9) 0.0000(19) -0.002(2)
C6 0.0356(12) 0.0372(12) 0.089(2) -0.0026(9) 0.0004(17) 0.0012(17)
C7 0.0361(11) 0.0348(10) 0.0532(14) 0.0037(8) -0.0006(14) 0.0014(15)
C8 0.0355(10) 0.0414(10) 0.0583(14) 0.0024(10) -0.0007(13) 0.000(2)
C9 0.0378(11) 0.0371(11) 0.0692(16) 0.0029(9) -0.0037(17) 0.0002(15)
C10 0.0401(11) 0.0391(11) 0.0504(13) 0.0050(10) 0.0012(18) 0.0013(15)
C11A 0.035(2) 0.062(3) 0.075(5) -0.001(2) 0.003(4) -0.006(4)
C12A 0.042(3) 0.067(4) 0.066(4) 0.012(3) -0.005(4) -0.003(3)
C11B 0.035(4) 0.062(4) 0.066(5) 0.010(3) 0.006(5) -0.003(5)
C12B 0.043(4) 0.060(5) 0.070(6) 0.012(3) 0.009(4) -0.006(5)
C13 0.0470(13) 0.0363(12) 0.0802(19) 0.0001(10) -0.0017(18) 0.0023(18)
C14 0.0458(13) 0.0488(14) 0.082(2) 0.0125(10) 0.000(2) -0.005(2)
O2W 0.0606(13) 0.0720(14) 0.092(2) -0.0131(11) -0.0092(16) 0.0270(17)

loop_
_atom_type_symbol
_atom_type_description
_atom_type_scat_dispersion_real
_atom_type_scat_dispersion_imag
_atom_type_scat_source
C C 0.0033 0.0016 'International Tables Vol C Tables 4.2.6.8 and 6.1.1.4'
H H 0.0000 0.0000 'International Tables Vol C Tables 4.2.6.8 and 6.1.1.4'
N N 0.0061 0.0033 'International Tables Vol C Tables 4.2.6.8 and 6.1.1.4'
O O 0.0106 0.0060 'International Tables Vol C Tables 4.2.6.8 and 6.1.1.4'
S S 0.1246 0.1234 'International Tables Vol C Tables 4.2.6.8 and 6.1.1.4'

loop_
_geom_angle_atom_site_label_1
_geom_angle_atom_site_label_2
_geom_angle_atom_site_label_3
_geom_angle
C10 S1 C11B 98.4(3)
C10 S1 C11A 93.9(3)
C12A S2 C10 98.1(3)
C10 S2 C12B 94.7(4)
C6 N2 C2 121.39(19)
C6 N2 C7 131.3(2)
C2 N2 C7 107.28(19)
C2 N1 C1 105.76(18)
N1 C1 C7 111.77(19)
N1 C1 C13 118.7(2)
C7 C1 C13 129.5(2)
N1 C2 N2 111.18(19)
N1 C2 C3 129.7(2)
N2 C2 C3 119.2(2)
C4 C3 C2 120.5(2)
C3 C4 C5 118.3(2)
C3 C4 C14 121.9(2)
C5 C4 C14 119.8(2)
C6 C5 C4 121.4(2)
C5 C6 N2 119.2(2)
C1 C7 N2 104.01(19)
C1 C7 C8 134.3(2)
N2 C7 C8 121.7(2)
O1 C8 C9 119.8(2)
O1 C8 C7 120.4(2)
C9 C8 C7 119.8(2)
C10 C9 C8 121.6(2)
C9 C10 S1 125.03(19)
C9 C10 S2 120.27(19)
S1 C10 S2 114.69(14)
C12A C11A S1 110.3(6)
C11A C12A S2 106.6(6)
C12B C11B S1 105.2(9)
C11B C12B S2 109.6(7)

loop_
_geom_bond_atom_site_label_1
_geom_bond_atom_site_label_2
_geom_bond_distance
S1 C10 1.729(3)
S1 C11B 1.824(11)
S1 C11A 1.831(8)
S2 C12A 1.739(8)
S2 C10 1.750(2)
S2 C12B 1.868(12)
O1 C8 1.243(3)
N2 C6 1.373(3)
N2 C2 1.374(3)
N2 C7 1.403(3)
N1 C2 1.342(3)
N1 C1 1.354(3)
C1 C7 1.396(3)
C1 C13 1.491(3)
C2 C3 1.402(3)
C3 C4 1.366(3)
C4 C5 1.417(3)
C4 C14 1.500(3)
C5 C6 1.356(3)
C7 C8 1.454(3)
C8 C9 1.449(3)
C9 C10 1.351(3)
C11A C12A 1.509(9)
C11B C12B 1.506(10)

loop_
_geom_hbond_atom_site_label_D
_geom_hbond_atom_site_label_H
_geom_hbond_atom_site_label_A
_geom_hbond_site_symmetry_A
_geom_hbond_distance_DH
_geom_hbond_distance_HA
_geom_hbond_distance_DA
_geom_hbond_angle_DHA
C6 H6 O1 . 0.93 2.24 2.812(3) 119.1
O2W H2W N1 . 0.974(13) 1.985(17) 2.949(3) 170(6)
C5 H5 O1 11_544 0.93 2.71 3.560(3) 152.5
O2W H1W O2W 7_645 0.971(13) 1.92(2) 2.837(2) 157(4)
C12A H12B O2W 2_654 0.97 2.66 3.577(11) 157.0
